data_7206937
loop_
_publ_author_name
'Wang, Yan'
'Peng, Yu'
'Xiao, Li-Na'
'Hu, Yang-Yang'
'Wang, La-Mei'
'Gao, Zhong-Min'
'Wang, Tie-Gang'
'Wu, Feng-Qing'
'Cui, Xiao-Bing'
'Xu, Ji-Qing'

_publ_section_title
;
 New compounds constructed from polyoxometalates and transition metal
 coordination complexes with lower positive charge
;
_journal_issue 3
_journal_name_full CrystEngComm
_journal_page_first 1049
_journal_paper_doi 10.1039/c1ce05633f
_journal_volume 14
_journal_year 2012
_chemical_formula_sum 'C100 H80 Cu6 N20 O39 P W11'
_chemical_formula_weight 4620.35
_chemical_name_systematic
;
?
;
_space_group_IT_number 33
_symmetry_cell_setting orthorhombic
_symmetry_space_group_name_Hall 'P 2c -2n'
_symmetry_space_group_name_H-M 'P n a 21'
_atom_sites_solution_hydrogens geom
_atom_sites_solution_primary direct
_atom_sites_solution_secondary difmap
_audit_creation_method SHELXL-97
_cell_angle_alpha 90.00
_cell_angle_beta 90.00
_cell_angle_gamma 90.00
_cell_formula_units_Z 4
_cell_length_a 27.840(6)
_cell_length_b 21.605(4)
_cell_length_c 20.145(4)
_cell_measurement_temperature 293(2)
_cell_volume 12117(4)
_computing_structure_refinement 'SHELXL-97 (Sheldrick, 1997)'
_computing_structure_solution 'SHELXS-97 (Sheldrick, 1990)'
_diffrn_ambient_temperature 293(2)
_diffrn_measured_fraction_theta_full 0.998
_diffrn_measured_fraction_theta_max 0.998
_diffrn_radiation_monochromator graphite
_diffrn_radiation_source 'fine-focus sealed tube'
_diffrn_radiation_type MoK\a
_diffrn_radiation_wavelength 0.71073
_diffrn_reflns_av_R_equivalents 0.0854
_diffrn_reflns_av_sigmaI/netI 0.1160
_diffrn_reflns_limit_h_max 37
_diffrn_reflns_limit_h_min -28
_diffrn_reflns_limit_k_max 28
_diffrn_reflns_limit_k_min -28
_diffrn_reflns_limit_l_max 26
_diffrn_reflns_limit_l_min -26
_diffrn_reflns_number 87908
_diffrn_reflns_theta_full 28.41
_diffrn_reflns_theta_max 28.41
_diffrn_reflns_theta_min 1.19
_exptl_absorpt_coefficient_mu 11.519
_exptl_absorpt_correction_T_max 0.1959
_exptl_absorpt_correction_T_min 0.1073
_exptl_absorpt_correction_type empirical
_exptl_crystal_colour black
_exptl_crystal_density_diffrn 2.533
_exptl_crystal_density_method 'not measured'
_exptl_crystal_description block
_exptl_crystal_F_000 8537
_exptl_crystal_size_max 0.35
_exptl_crystal_size_mid 0.33
_exptl_crystal_size_min 0.21
_refine_diff_density_max 5.839
_refine_diff_density_min -2.992
_refine_diff_density_rms 0.367
_refine_ls_abs_structure_details 'Flack H D (1983), Acta Cryst. A39, 876-881'
_refine_ls_abs_structure_Flack 0.505(16)
_refine_ls_extinction_method none
_refine_ls_goodness_of_fit_ref 1.057
_refine_ls_hydrogen_treatment constr
_refine_ls_matrix_type full
_refine_ls_number_parameters 1426
_refine_ls_number_reflns 29757
_refine_ls_number_restraints 99
_refine_ls_restrained_S_all 1.056
_refine_ls_R_factor_all 0.1737
_refine_ls_R_factor_gt 0.0694
_refine_ls_shift/su_max 0.007
_refine_ls_shift/su_mean 0.000
_refine_ls_structure_factor_coef Fsqd
_refine_ls_weighting_details 'calc w=1/[\s^2^(Fo^2^)+(0.0941P)^2^+270.3575P] where P=(Fo^2^+2Fc^2^)/3'
_refine_ls_weighting_scheme calc
_refine_ls_wR_factor_gt 0.1665
_refine_ls_wR_factor_ref 0.2347
_reflns_number_gt 15734
_reflns_number_total 29757
_reflns_threshold_expression >2sigma(I)
_cod_data_source_file c1ce05633f.txt
_cod_data_source_block k_1
_cod_depositor_comments
;
The following automatic conversions were performed:

'_symmetry_cell_setting' value 'Orthorhombic' changed to
'orthorhombic' according to
/home/saulius/struct/CIF-dictionaries/cif_core.dic dictionary named
'cif_core.dic' version 2.4.1 from 2010-06-29.

Automatic conversion script
Id: cif_fix_values 1715 2011-07-08 13:25:40Z adriana 
;
_cod_original_sg_symbol_H-M pna2(1)
_cod_database_code 7206937

loop_
_symmetry_equiv_pos_as_xyz
'x, y, z'
'-x, -y, z+1/2'
'-x+1/2, y+1/2, z+1/2'
'x+1/2, -y+1/2, z'

loop_
_atom_site_label
_atom_site_type_symbol
_atom_site_fract_x
_atom_site_fract_y
_atom_site_fract_z
_atom_site_U_iso_or_equiv
_atom_site_adp_type
_atom_site_occupancy
_atom_site_symmetry_multiplicity
_atom_site_calc_flag
_atom_site_refinement_flags
W1 W -0.55524(4) -0.28954(5) 0.88682(5) 0.0368(2) Uani 1 1 d .
W2 W -0.43043(4) -0.28211(5) 0.88552(5) 0.0405(3) Uani 1 1 d .
W3 W -0.43222(4) -0.12792(5) 0.69817(5) 0.0391(3) Uani 1 1 d .
W4 W -0.56452(5) -0.13667(5) 0.69952(6) 0.0448(3) Uani 1 1 d .
W5 W -0.55848(5) -0.25195(6) 0.58198(6) 0.0461(3) Uani 1 1 d .
W6 W -0.54770(5) -0.41533(5) 0.76327(6) 0.0458(3) Uani 1 1 d .
W7 W -0.49871(5) -0.15106(5) 0.85568(6) 0.0396(3) Uani 1 1 d .
W8 W -0.42556(5) -0.24359(5) 0.58408(5) 0.0440(3) Uani 1 1 d .
W9 W -0.42234(5) -0.40420(5) 0.76223(6) 0.0480(3) Uani 1 1 d .
W10 W -0.62048(4) -0.27625(6) 0.72860(7) 0.0453(3) Uani 1 1 d .
W11 W -0.48824(5) -0.39103(5) 0.61699(6) 0.0504(3) Uani 1 1 d .
Cu13 Cu -0.37045(8) -0.25763(10) 0.73110(11) 0.0102(4) Uani 1 1 d U
P1 P -0.49317(16) -0.2693(2) 0.7329(2) 0.0097(7) Uani 1 1 d U
O1 O -0.4553(7) -0.1298(8) 0.7895(8) 0.039(4) Uani 1 1 d .
O2 O -0.4986(8) -0.1184(9) 0.6806(9) 0.052(5) Uani 1 1 d .
O3 O -0.4521(4) -0.2358(5) 0.6988(6) 0.0112(9) Uani 1 1 d U
O4 O -0.4950(7) -0.2310(8) 0.5666(10) 0.047(5) Uani 1 1 d .
O5 O -0.5950(7) -0.3581(9) 0.7328(9) 0.051(5) Uani 1 1 d .
O6 O -0.5403(4) -0.2467(5) 0.7019(6) 0.0110(9) Uani 1 1 d U
O7 O -0.5337(9) -0.4346(9) 0.6710(11) 0.065(6) Uani 1 1 d .
O8 O -0.3711(8) -0.2576(9) 0.6312(9) 0.051(5) Uani 1 1 d .
O9 O -0.4309(7) -0.3600(8) 0.8440(10) 0.046(5) Uani 1 1 d .
O10 O -0.4909(4) -0.3374(6) 0.7231(6) 0.0110(9) Uani 1 1 d U
O11 O -0.6189(9) -0.1867(9) 0.7250(10) 0.058(6) Uani 1 1 d .
O12 O -0.4429(8) -0.3287(8) 0.5910(9) 0.052(5) Uani 1 1 d .
O13 O -0.3879(6) -0.2549(8) 0.8211(10) 0.042(4) Uani 1 1 d .
O14 O -0.4036(9) -0.2383(10) 0.5085(12) 0.069(7) Uani 1 1 d .
O15 O -0.4520(7) -0.1967(9) 0.8994(9) 0.048(5) Uani 1 1 d .
O16 O -0.5466(7) -0.1353(10) 0.7908(9) 0.048(5) Uani 1 1 d .
O17 O -0.5030(7) -0.0870(9) 0.9062(10) 0.054(6) Uani 1 1 d .
O18 O -0.5451(7) -0.2029(9) 0.9007(9) 0.048(5) Uani 1 1 d .
O19 O -0.4243(7) -0.1573(9) 0.6080(9) 0.047(5) Uani 1 1 d .
O20 O -0.4936(6) -0.3031(9) 0.9245(11) 0.046(5) Uani 1 1 d .
O21 O -0.4952(4) -0.2533(6) 0.8074(6) 0.0110(9) Uani 1 1 d U
O22 O -0.4124(9) -0.0517(9) 0.6887(11) 0.070(7) Uani 1 1 d .
O23 O -0.3753(8) -0.1653(9) 0.7225(9) 0.054(5) Uani 1 1 d .
O24 O -0.5834(9) -0.2508(10) 0.5047(12) 0.068(7) Uani 1 1 d .
O25 O -0.5995(8) -0.2694(10) 0.8180(12) 0.064(6) Uani 1 1 d .
O26 O -0.5911(8) -0.3053(11) 0.9538(10) 0.061(6) Uani 1 1 d .
O27 O -0.5491(8) -0.3675(9) 0.8424(9) 0.052(5) Uani 1 1 d .
O28 O -0.5387(7) -0.3336(9) 0.5910(11) 0.055(6) Uani 1 1 d .
O29 O -0.4849(10) -0.4396(11) 0.5501(14) 0.086(9) Uani 1 1 d .
O30 O -0.5912(10) -0.0680(12) 0.6928(13) 0.082(8) Uani 1 1 d .
O31 O -0.4385(10) -0.4270(8) 0.6687(9) 0.066(7) Uani 1 1 d .
O32 O -0.6155(8) -0.2771(9) 0.6334(10) 0.054(5) Uani 1 1 d .
O33 O -0.3847(10) -0.4629(11) 0.7841(13) 0.081(8) Uani 1 1 d .
O34 O -0.6804(8) -0.2932(10) 0.7376(15) 0.075(7) Uani 1 1 d .
O35 O -0.3798(8) -0.3427(10) 0.7325(9) 0.056(5) Uani 1 1 d .
O36 O -0.5720(8) -0.1681(9) 0.6115(10) 0.052(5) Uani 1 1 d .
O37 O -0.4868(8) -0.4449(8) 0.7822(12) 0.062(6) Uani 1 1 d .
O38 O -0.3959(9) -0.2946(11) 0.9532(11) 0.070(7) Uani 1 1 d .
O39 O -0.5814(9) -0.4763(9) 0.7856(11) 0.064(7) Uani 1 1 d .
Cu1 Cu -0.00179(18) -0.26696(19) 0.2376(3) 0.0749(13) Uani 1 1 d .
C1 C -0.0388(11) -0.1935(8) 0.1197(10) 0.12(2) Uani 1 1 d G
H1A H -0.0433 -0.2307 0.0972 0.146 Uiso 1 1 calc R
C2 C -0.0444(12) -0.1376(11) 0.0863(8) 0.099(17) Uani 1 1 d G
H2A H -0.0525 -0.1374 0.0415 0.119 Uiso 1 1 calc R
C3 C -0.0377(11) -0.0821(8) 0.1198(10) 0.098(17) Uani 1 1 d G
H3A H -0.0414 -0.0447 0.0975 0.118 Uiso 1 1 calc R
C4 C -0.0256(10) -0.0824(6) 0.1868(10) 0.064(9) Uani 1 1 d G
H4A H -0.0211 -0.0452 0.2092 0.077 Uiso 1 1 calc R
C5 C -0.0200(9) -0.1382(8) 0.2201(8) 0.071(11) Uani 1 1 d G
N1 N -0.0267(9) -0.1938(6) 0.1866(10) 0.071(9) Uani 1 1 d G
C6 C -0.0027(9) -0.1414(8) 0.2857(9) 0.062(10) Uani 1 1 d G
C7 C -0.0024(10) -0.0920(7) 0.3299(12) 0.104(18) Uani 1 1 d G
H7A H -0.0124 -0.0530 0.3159 0.125 Uiso 1 1 calc R
C8 C 0.0128(10) -0.1008(9) 0.3949(11) 0.086(13) Uani 1 1 d G
H8A H 0.0130 -0.0678 0.4245 0.103 Uiso 1 1 calc R
C9 C 0.0276(9) -0.1591(11) 0.4158(8) 0.067(9) Uani 1 1 d G
H9A H 0.0378 -0.1650 0.4593 0.080 Uiso 1 1 calc R
C10 C 0.0274(9) -0.2085(8) 0.3716(10) 0.079(12) Uani 1 1 d G
H10A H 0.0373 -0.2474 0.3855 0.095 Uiso 1 1 calc R
N2 N 0.0122(8) -0.1996(7) 0.3065(9) 0.065(8) Uani 1 1 d G
C11 C 0.0468(11) -0.3185(12) 0.1077(16) 0.13(2) Uani 1 1 d G
H11A H 0.0575 -0.2789 0.0972 0.152 Uiso 1 1 calc R
C12 C 0.0524(12) -0.3664(17) 0.0623(13) 0.136(10) Uani 1 1 d GU
H12A H 0.0668 -0.3589 0.0215 0.163 Uiso 1 1 calc R
C13 C 0.0364(13) -0.4256(14) 0.0780(16) 0.136(10) Uani 1 1 d GU
H13A H 0.0401 -0.4576 0.0476 0.163 Uiso 1 1 calc R
C14 C 0.0149(12) -0.4368(9) 0.1391(18) 0.136(10) Uani 1 1 d GU
H14A H 0.0042 -0.4764 0.1496 0.163 Uiso 1 1 calc R
C15 C 0.0093(10) -0.3889(11) 0.1845(13) 0.082(13) Uani 1 1 d GU
N3 N 0.0253(10) -0.3297(9) 0.1688(14) 0.082(10) Uani 1 1 d GU
C16 C -0.0098(10) -0.3968(11) 0.2480(12) 0.12(2) Uani 1 1 d G
C17 C -0.0164(10) -0.4552(9) 0.2755(16) 0.085(11) Uani 1 1 d GU
H17A H -0.0066 -0.4902 0.2524 0.102 Uiso 1 1 calc R
C18 C -0.0377(11) -0.4612(11) 0.3376(16) 0.091(12) Uani 1 1 d GU
H18A H -0.0421 -0.5003 0.3560 0.110 Uiso 1 1 calc R
C19 C -0.0524(10) -0.4089(15) 0.3722(12) 0.12(2) Uani 1 1 d G
H19A H -0.0667 -0.4130 0.4137 0.142 Uiso 1 1 calc R
C20 C -0.0459(10) -0.3505(12) 0.3447(14) 0.097(15) Uani 1 1 d G
H20A H -0.0557 -0.3155 0.3678 0.117 Uiso 1 1 calc R
N4 N -0.0246(10) -0.3444(8) 0.2826(14) 0.094(12) Uani 1 1 d G
Cu2 Cu -0.30644(19) -0.2450(2) 0.1859(3) 0.0745(13) Uani 1 1 d .
N6 N -0.3187(11) -0.1548(11) 0.1793(15) 0.060(7) Uani 1 1 d .
N8 N -0.3180(12) -0.2832(14) 0.2774(17) 0.076(9) Uani 1 1 d .
C21 C -0.2098(10) -0.2581(8) 0.1164(16) 0.116(17) Uani 1 1 d GU
H21A H -0.2100 -0.2999 0.1275 0.139 Uiso 1 1 calc R
C22 C -0.1731(9) -0.2344(13) 0.0771(16) 0.114(18) Uani 1 1 d GU
H22A H -0.1488 -0.2603 0.0618 0.137 Uiso 1 1 calc R
C23 C -0.1728(9) -0.1719(15) 0.0606(14) 0.13(2) Uani 1 1 d G
H23A H -0.1482 -0.1560 0.0343 0.157 Uiso 1 1 calc R
C24 C -0.2091(10) -0.1332(10) 0.0834(13) 0.086(12) Uani 1 1 d G
H24A H -0.2088 -0.0914 0.0723 0.103 Uiso 1 1 calc R
C25 C -0.2457(8) -0.1569(9) 0.1227(12) 0.050(7) Uani 1 1 d G
N5 N -0.2461(8) -0.2194(9) 0.1392(12) 0.074(9) Uani 1 1 d G
C26 C -0.2843(12) -0.1231(14) 0.1498(17) 0.056(8) Uani 1 1 d .
C27 C -0.2868(16) -0.0544(18) 0.1446(18) 0.078(12) Uani 1 1 d .
H27A H -0.2624 -0.0326 0.1234 0.094 Uiso 1 1 calc R
C28 C -0.3264(16) -0.0223(17) 0.172(2) 0.085(13) Uani 1 1 d U
H28A H -0.3301 0.0203 0.1680 0.102 Uiso 1 1 calc R
C29 C -0.3601(13) -0.0599(18) 0.207(2) 0.089(13) Uani 1 1 d U
H29A H -0.3845 -0.0416 0.2314 0.107 Uiso 1 1 calc R
C30 C -0.3566(15) -0.1233(16) 0.2034(17) 0.074(11) Uani 1 1 d U
H30A H -0.3825 -0.1463 0.2191 0.089 Uiso 1 1 calc R
C31 C -0.3648(9) -0.3253(11) 0.0927(9) 0.086(12) Uani 1 1 d G
H31A H -0.3551 -0.2997 0.0580 0.103 Uiso 1 1 calc R
C32 C -0.3951(10) -0.3751(13) 0.0802(10) 0.096(14) Uani 1 1 d G
H32A H -0.4057 -0.3829 0.0372 0.115 Uiso 1 1 calc R
C33 C -0.4095(9) -0.4133(10) 0.1320(15) 0.093(13) Uani 1 1 d GU
H33A H -0.4298 -0.4467 0.1236 0.112 Uiso 1 1 calc R
C34 C -0.3937(9) -0.4017(9) 0.1962(12) 0.092(13) Uani 1 1 d GU
H34A H -0.4034 -0.4273 0.2309 0.110 Uiso 1 1 calc R
C35 C -0.3634(8) -0.3519(9) 0.2087(9) 0.058(9) Uani 1 1 d G
N7 N -0.3490(8) -0.3137(8) 0.1569(10) 0.067(8) Uani 1 1 d G
C36 C -0.3497(16) -0.3329(16) 0.2730(17) 0.075(12) Uani 1 1 d .
C37 C -0.3610(15) -0.3615(19) 0.336(2) 0.079(12) Uani 1 1 d .
H37A H -0.3796 -0.3973 0.3344 0.095 Uiso 1 1 calc R
C38 C -0.3479(18) -0.342(3) 0.393(3) 0.106(17) Uani 1 1 d .
H38A H -0.3563 -0.3641 0.4310 0.127 Uiso 1 1 calc R
C39 C -0.3184(18) -0.283(3) 0.398(3) 0.113(18) Uani 1 1 d .
H39A H -0.3118 -0.2645 0.4384 0.136 Uiso 1 1 calc R
C40 C -0.3011(18) -0.257(2) 0.3357(19) 0.099(16) Uani 1 1 d .
H40A H -0.2793 -0.2248 0.3352 0.119 Uiso 1 1 calc R
Cu3 Cu -0.2736(2) -0.0940(2) 0.3685(3) 0.0878(16) Uani 1 1 d .
N11 N -0.2744(11) -0.0050(13) 0.3318(14) 0.062(8) Uani 1 1 d .
N12 N -0.3449(12) -0.0823(15) 0.373(2) 0.094(12) Uani 1 1 d .
C41 C -0.2845(9) -0.1243(15) 0.5130(17) 0.108(16) Uani 1 1 d GU
H41A H -0.3130 -0.1018 0.5117 0.129 Uiso 1 1 calc R
C42 C -0.2706(12) -0.1540(18) 0.5711(14) 0.22(5) Uani 1 1 d GU
H42A H -0.2898 -0.1514 0.6088 0.267 Uiso 1 1 calc R
C43 C -0.2281(13) -0.1876(16) 0.5730(13) 0.117(19) Uani 1 1 d G
H43A H -0.2188 -0.2075 0.6119 0.140 Uiso 1 1 calc R
C44 C -0.1994(10) -0.1915(13) 0.5167(15) 0.12(2) Uani 1 1 d G
H44A H -0.1709 -0.2140 0.5179 0.144 Uiso 1 1 calc R
C45 C -0.2132(10) -0.1618(12) 0.4585(12) 0.088(13) Uani 1 1 d GU
N9 N -0.2558(10) -0.1282(11) 0.4567(13) 0.097(12) Uani 1 1 d G
C46 C -0.1903(8) -0.1670(9) 0.3958(10) 0.060(8) Uani 1 1 d GU
C47 C -0.1443(7) -0.1906(10) 0.3879(12) 0.068(10) Uani 1 1 d G
H47A H -0.1287 -0.2092 0.4236 0.082 Uiso 1 1 calc R
C48 C -0.1215(7) -0.1865(12) 0.3267(15) 0.111(19) Uani 1 1 d G
H48A H -0.0907 -0.2024 0.3213 0.134 Uiso 1 1 calc R
C49 C -0.1448(11) -0.1588(13) 0.2734(11) 0.115(17) Uani 1 1 d G
H49A H -0.1295 -0.1561 0.2324 0.138 Uiso 1 1 calc R
C50 C -0.1908(10) -0.1352(11) 0.2813(10) 0.081(12) Uani 1 1 d G
H50A H -0.2064 -0.1166 0.2456 0.097 Uiso 1 1 calc R
N10 N -0.2136(7) -0.1392(10) 0.3425(12) 0.074(9) Uani 1 1 d G
C51 C -0.2396(16) 0.0273(16) 0.307(2) 0.079(12) Uani 1 1 d .
H51A H -0.2092 0.0096 0.3056 0.094 Uiso 1 1 calc R
C52 C -0.245(2) 0.082(3) 0.286(3) 0.114(15) Uani 1 1 d U
H52A H -0.2187 0.1034 0.2687 0.137 Uiso 1 1 calc R
C53 C -0.2915(18) 0.111(2) 0.288(2) 0.102(16) Uani 1 1 d .
H53A H -0.2966 0.1504 0.2702 0.122 Uiso 1 1 calc R
C54 C -0.3290(17) 0.077(2) 0.3179(19) 0.085(13) Uani 1 1 d .
H54A H -0.3594 0.0939 0.3245 0.102 Uiso 1 1 calc R
C55 C -0.3180(16) 0.0183(16) 0.3366(16) 0.075(12) Uani 1 1 d .
C56 C -0.3597(14) -0.0194(14) 0.363(2) 0.074(11) Uani 1 1 d .
C57 C -0.4060(18) 0.005(2) 0.392(2) 0.101(16) Uani 1 1 d .
H57A H -0.4136 0.0469 0.3911 0.121 Uiso 1 1 calc R
C58 C -0.4356(15) -0.0368(17) 0.419(2) 0.074(11) Uani 1 1 d .
H58A H -0.4653 -0.0246 0.4352 0.089 Uiso 1 1 calc R
C59 C -0.4235(13) -0.0913(19) 0.422(2) 0.079(12) Uani 1 1 d .
H59A H -0.4462 -0.1188 0.4383 0.095 Uiso 1 1 calc R
C60 C -0.3775(18) -0.1179(17) 0.402(2) 0.087(13) Uani 1 1 d .
H60A H -0.3711 -0.1596 0.4096 0.104 Uiso 1 1 calc R
Cu4 Cu -0.26072(19) -0.4366(2) 0.0319(3) 0.0829(15) Uani 1 1 d .
N17 N -0.1884(10) -0.4326(12) 0.0342(16) 0.070(9) Uani 1 1 d .
N18 N -0.2501(10) -0.3596(15) -0.0197(14) 0.068(8) Uani 1 1 d .
C71 C -0.2624(9) -0.4558(11) 0.1844(12) 0.103(16) Uani 1 1 d GU
H71A H -0.2415 -0.4225 0.1889 0.123 Uiso 1 1 calc R
C72 C -0.2737(11) -0.4921(15) 0.2391(10) 0.15(3) Uani 1 1 d GU
H72A H -0.2603 -0.4831 0.2803 0.174 Uiso 1 1 calc R
C73 C -0.3050(10) -0.5419(13) 0.2324(11) 0.100(15) Uani 1 1 d G
H73A H -0.3125 -0.5662 0.2690 0.120 Uiso 1 1 calc R
C74 C -0.3249(8) -0.5554(10) 0.1708(14) 0.078(11) Uani 1 1 d G
H74A H -0.3459 -0.5887 0.1663 0.093 Uiso 1 1 calc R
C75 C -0.3137(8) -0.5191(11) 0.1160(10) 0.073(11) Uani 1 1 d G
N15 N -0.2824(9) -0.4693(11) 0.1228(10) 0.089(11) Uani 1 1 d G
C76 C -0.3358(8) -0.5257(10) 0.0542(10) 0.058(9) Uani 1 1 d G
C77 C -0.3773(8) -0.5601(10) 0.0438(12) 0.077(12) Uani 1 1 d G
H77A H -0.3912 -0.5817 0.0788 0.092 Uiso 1 1 calc R
C78 C -0.3980(8) -0.5622(12) -0.0189(14) 0.111(17) Uani 1 1 d G
H78A H -0.4258 -0.5852 -0.0259 0.133 Uiso 1 1 calc R
C79 C -0.3773(10) -0.5299(13) -0.0713(10) 0.100(15) Uani 1 1 d G
H79A H -0.3912 -0.5313 -0.1132 0.120 Uiso 1 1 calc R
C80 C -0.3357(10) -0.4955(11) -0.0609(10) 0.084(12) Uani 1 1 d G
H80A H -0.3218 -0.4740 -0.0959 0.101 Uiso 1 1 calc R
N16 N -0.3150(7) -0.4935(9) 0.0018(13) 0.074(9) Uani 1 1 d G
C81 C -0.1540(18) -0.473(2) 0.066(2) 0.090(13) Uani 1 1 d .
H81A H -0.1653 -0.5086 0.0865 0.108 Uiso 1 1 calc R
C82 C -0.106(2) -0.462(4) 0.067(2) 0.18(4) Uani 1 1 d .
H82A H -0.0852 -0.4868 0.0914 0.216 Uiso 1 1 calc R
C83 C -0.0894(14) -0.414(2) 0.032(2) 0.095(15) Uani 1 1 d .
H83A H -0.0565 -0.4071 0.0309 0.114 Uiso 1 1 calc R
C84 C -0.1192(14) -0.3727(18) -0.0048(19) 0.075(11) Uani 1 1 d .
H84A H -0.1068 -0.3394 -0.0285 0.090 Uiso 1 1 calc R
C85 C -0.1717(14) -0.3863(15) -0.0025(18) 0.065(10) Uani 1 1 d .
C86 C -0.2051(11) -0.3471(15) -0.0381(18) 0.059(9) Uani 1 1 d .
C87 C -0.1933(14) -0.2949(18) -0.074(2) 0.087(13) Uani 1 1 d .
H87A H -0.1614 -0.2823 -0.0767 0.105 Uiso 1 1 calc R
C88 C -0.2279(16) -0.2615(15) -0.106(3) 0.104(18) Uani 1 1 d .
H88A H -0.2209 -0.2284 -0.1334 0.125 Uiso 1 1 calc R
C89 C -0.2728(17) -0.280(2) -0.093(2) 0.083(11) Uani 1 1 d U
H89A H -0.2978 -0.2595 -0.1145 0.100 Uiso 1 1 calc R
C90 C -0.2830(13) -0.324(2) -0.055(2) 0.092(14) Uani 1 1 d .
H90A H -0.3153 -0.3336 -0.0497 0.111 Uiso 1 1 calc R
Cu5 Cu -0.2231(3) -0.4465(3) 0.4520(4) 0.131(3) Uani 1 1 d .
C91 C -0.2013(8) -0.3677(16) 0.5692(17) 0.19(4) Uani 1 1 d G
H91A H -0.1691 -0.3678 0.5569 0.225 Uiso 1 1 calc R
C92 C -0.2162(13) -0.3331(15) 0.6236(16) 0.18(2) Uani 1 1 d GU
H92A H -0.1940 -0.3101 0.6477 0.211 Uiso 1 1 calc R
C93 C -0.2643(15) -0.3328(13) 0.6420(11) 0.118(13) Uani 1 1 d GU
H93A H -0.2743 -0.3097 0.6784 0.141 Uiso 1 1 calc R
C94 C -0.2976(10) -0.3672(14) 0.6059(12) 0.094(14) Uani 1 1 d GU
H94A H -0.3298 -0.3670 0.6182 0.113 Uiso 1 1 calc R
C95 C -0.2826(7) -0.4017(12) 0.5515(11) 0.066(10) Uani 1 1 d G
N19 N -0.2345(8) -0.4020(12) 0.5331(11) 0.094(12) Uani 1 1 d G
C96 C -0.3134(11) -0.4448(13) 0.5188(11) 0.100(15) Uani 1 1 d G
C97 C -0.3617(10) -0.4571(13) 0.5310(13) 0.092(14) Uani 1 1 d G
H97A H -0.3769 -0.4391 0.5673 0.110 Uiso 1 1 calc R
C98 C -0.3871(8) -0.4962(14) 0.4890(17) 0.107(17) Uani 1 1 d G
H98A H -0.4193 -0.5044 0.4971 0.128 Uiso 1 1 calc R
C99 C -0.3643(12) -0.5230(15) 0.4347(16) 0.18(2) Uani 1 1 d GU
H99A H -0.3813 -0.5492 0.4066 0.214 Uiso 1 1 calc R
C100 C -0.3161(12) -0.5108(15) 0.4225(13) 0.14(2) Uani 1 1 d GU
H10B H -0.3008 -0.5287 0.3863 0.167 Uiso 1 1 calc R
N20 N -0.2907(9) -0.4717(14) 0.4646(13) 0.103(13) Uani 1 1 d GU
C101 C -0.1779(11) -0.5725(13) 0.4655(11) 0.120(19) Uani 1 1 d G
H10C H -0.1875 -0.5752 0.5096 0.144 Uiso 1 1 calc R
C102 C -0.1583(11) -0.6239(10) 0.4340(13) 0.076(11) Uani 1 1 d G
H10D H -0.1548 -0.6609 0.4571 0.092 Uiso 1 1 calc R
C103 C -0.1439(10) -0.6200(9) 0.3681(12) 0.103(13) Uani 1 1 d GU
H10E H -0.1308 -0.6544 0.3471 0.124 Uiso 1 1 calc R
C104 C -0.1492(10) -0.5647(11) 0.3336(10) 0.077(11) Uani 1 1 d GU
H10F H -0.1396 -0.5621 0.2894 0.092 Uiso 1 1 calc R
C105 C -0.1688(11) -0.5134(9) 0.3650(14) 0.087(13) Uani 1 1 d GU
N21 N -0.1832(11) -0.5173(10) 0.4309(14) 0.120(16) Uani 1 1 d GU
C106 C -0.1692(8) -0.4561(8) 0.3336(11) 0.060(9) Uani 1 1 d G
C107 C -0.1464(8) -0.4416(11) 0.2741(11) 0.074(11) Uani 1 1 d G
H10G H -0.1284 -0.4715 0.2522 0.089 Uiso 1 1 calc R
C108 C -0.1505(10) -0.3825(13) 0.2476(11) 0.109(17) Uani 1 1 d G
H10H H -0.1353 -0.3728 0.2078 0.130 Uiso 1 1 calc R
C109 C -0.1775(11) -0.3378(9) 0.2804(15) 0.110(19) Uani 1 1 d GU
H10I H -0.1802 -0.2982 0.2626 0.132 Uiso 1 1 calc R
C110 C -0.2003(9) -0.3522(9) 0.3398(15) 0.114(17) Uani 1 1 d GU
H11B H -0.2183 -0.3223 0.3618 0.137 Uiso 1 1 calc R
N22 N -0.1961(8) -0.4114(10) 0.3664(11) 0.086(11) Uani 1 1 d G

loop_
_atom_site_aniso_label
_atom_site_aniso_U_11
_atom_site_aniso_U_22
_atom_site_aniso_U_33
_atom_site_aniso_U_23
_atom_site_aniso_U_13
_atom_site_aniso_U_12
W1 0.0412(7) 0.0394(5) 0.0298(5) 0.0011(5) 0.0066(5) 0.0036(5)
W2 0.0490(7) 0.0425(6) 0.0301(5) 0.0018(5) -0.0075(5) 0.0038(5)
W3 0.0524(7) 0.0311(5) 0.0339(6) 0.0013(4) -0.0054(5) -0.0073(5)
W4 0.0485(8) 0.0392(6) 0.0467(7) 0.0027(5) -0.0051(6) 0.0135(5)
W5 0.0547(8) 0.0477(6) 0.0358(6) 0.0015(5) -0.0159(6) -0.0110(6)
W6 0.0599(8) 0.0312(5) 0.0465(6) 0.0017(5) 0.0002(6) -0.0124(5)
W7 0.0507(7) 0.0328(5) 0.0354(5) -0.0093(5) -0.0026(5) 0.0039(5)
W8 0.0599(8) 0.0441(6) 0.0280(5) 0.0020(5) 0.0065(6) 0.0025(6)
W9 0.0637(9) 0.0360(5) 0.0444(6) 0.0049(5) 0.0096(6) 0.0154(5)
W10 0.0342(6) 0.0497(6) 0.0521(7) 0.0002(6) -0.0069(6) -0.0037(5)
W11 0.0783(10) 0.0349(6) 0.0379(6) -0.0092(5) 0.0028(6) -0.0029(6)
Cu13 0.0054(11) 0.0175(10) 0.0077(9) 0.0000(9) 0.0048(9) -0.0042(8)
P1 0.0070(18) 0.0156(16) 0.0064(15) 0.0012(13) -0.0041(15) 0.0005(15)
O1 0.043(12) 0.038(9) 0.037(10) -0.011(8) -0.013(8) 0.004(8)
O2 0.084(17) 0.041(10) 0.032(10) -0.006(8) 0.003(10) -0.002(10)
O3 0.009(2) 0.0167(19) 0.0081(18) 0.0014(16) -0.0045(17) 0.0011(17)
O4 0.064(15) 0.027(9) 0.050(12) 0.003(8) -0.005(9) 0.001(9)
O5 0.055(14) 0.060(12) 0.038(10) -0.026(9) 0.004(10) -0.013(10)
O6 0.008(2) 0.0167(19) 0.0077(18) 0.0013(16) -0.0033(17) 0.0002(17)
O7 0.094(19) 0.044(11) 0.056(13) -0.010(10) 0.012(12) -0.025(12)
O8 0.049(14) 0.061(12) 0.043(11) 0.012(9) 0.005(9) -0.008(10)
O9 0.054(13) 0.029(9) 0.056(12) 0.008(8) 0.001(10) -0.008(8)
O10 0.008(2) 0.0170(19) 0.0077(18) 0.0014(16) -0.0040(17) 0.0005(17)
O11 0.090(17) 0.048(11) 0.034(11) 0.012(9) 0.000(11) -0.009(11)
O12 0.085(16) 0.036(9) 0.035(11) -0.009(8) -0.007(10) 0.009(10)
O13 0.024(10) 0.039(10) 0.063(12) 0.003(9) -0.012(9) 0.016(8)
O14 0.074(18) 0.053(13) 0.081(17) -0.011(12) 0.012(13) -0.007(12)
O15 0.039(12) 0.059(12) 0.045(12) -0.014(9) 0.005(9) 0.026(9)
O16 0.040(13) 0.070(13) 0.035(10) -0.017(9) -0.009(9) 0.000(10)
O17 0.062(15) 0.046(11) 0.054(13) -0.032(9) -0.025(10) 0.015(9)
O18 0.044(12) 0.056(11) 0.043(12) -0.011(9) -0.007(9) 0.006(9)
O19 0.047(13) 0.064(12) 0.030(10) -0.011(9) 0.004(8) -0.003(10)
O20 0.027(11) 0.045(11) 0.065(13) 0.000(10) -0.010(9) -0.005(8)
O21 0.008(2) 0.0168(19) 0.0078(18) 0.0012(16) -0.0039(17) 0.0008(17)
O22 0.11(2) 0.054(12) 0.050(13) 0.009(10) -0.018(13) -0.036(13)
O23 0.065(15) 0.065(13) 0.032(10) -0.016(9) -0.002(9) -0.002(11)
O24 0.074(18) 0.054(12) 0.076(16) -0.010(11) -0.035(13) -0.012(12)
O25 0.056(16) 0.050(12) 0.085(16) -0.001(11) 0.025(12) 0.022(11)
O26 0.040(13) 0.091(16) 0.051(13) 0.029(11) 0.017(10) 0.005(11)
O27 0.055(14) 0.058(12) 0.042(11) 0.000(9) -0.006(9) -0.006(10)
O28 0.049(13) 0.045(10) 0.071(14) -0.034(10) -0.014(11) -0.002(9)
O29 0.10(2) 0.062(15) 0.09(2) -0.027(14) 0.044(17) 0.011(14)
O30 0.081(19) 0.090(18) 0.074(17) -0.005(14) 0.001(14) 0.029(15)
O31 0.13(2) 0.037(10) 0.033(11) -0.019(8) 0.037(12) -0.015(12)
O32 0.053(14) 0.061(12) 0.047(12) 0.004(10) 0.017(10) 0.000(10)
O33 0.080(19) 0.076(16) 0.086(18) 0.021(14) 0.034(14) 0.034(14)
O34 0.040(14) 0.061(13) 0.12(2) -0.011(14) -0.002(14) 0.001(11)
O35 0.053(13) 0.081(14) 0.034(10) -0.012(10) -0.003(9) 0.018(11)
O36 0.052(14) 0.060(12) 0.043(11) 0.004(10) -0.009(10) -0.006(10)
O37 0.072(16) 0.025(9) 0.089(18) -0.001(10) -0.008(12) 0.008(10)
O38 0.074(18) 0.084(16) 0.052(14) 0.009(12) -0.013(12) 0.012(14)
O39 0.092(19) 0.038(10) 0.063(14) 0.001(10) -0.003(12) -0.021(11)
Cu1 0.103(4) 0.0330(17) 0.089(3) 0.0030(18) -0.009(3) 0.001(2)
C1 0.18(6) 0.08(3) 0.11(4) -0.05(3) -0.06(4) 0.08(3)
C2 0.17(5) 0.07(2) 0.05(2) -0.003(19) -0.07(3) -0.03(3)
C3 0.17(5) 0.07(2) 0.05(2) 0.03(2) -0.05(3) -0.04(3)
C4 0.08(3) 0.050(18) 0.06(2) 0.022(16) -0.012(19) 0.003(17)
C5 0.07(2) 0.047(18) 0.10(3) -0.030(19) 0.02(2) -0.025(17)
N1 0.11(3) 0.060(17) 0.047(17) -0.017(13) 0.001(16) 0.021(16)
C6 0.07(3) 0.027(13) 0.09(3) 0.010(15) -0.013(19) -0.014(14)
C7 0.19(6) 0.05(2) 0.07(3) 0.017(19) -0.01(3) 0.01(3)
C8 0.13(4) 0.09(3) 0.04(2) -0.026(19) 0.01(2) 0.00(3)
C9 0.05(2) 0.09(3) 0.06(2) 0.00(2) -0.009(17) 0.007(19)
C10 0.12(4) 0.06(2) 0.06(2) 0.019(17) -0.02(2) -0.02(2)
N2 0.09(2) 0.030(12) 0.072(19) -0.008(12) 0.010(16) 0.001(13)
C11 0.13(5) 0.13(5) 0.12(5) -0.01(4) -0.03(4) 0.04(4)
C12 0.15(2) 0.109(16) 0.15(2) -0.028(19) -0.049(18) -0.019(17)
C13 0.15(2) 0.109(16) 0.15(2) -0.028(19) -0.049(18) -0.019(17)
C14 0.15(2) 0.109(16) 0.15(2) -0.028(19) -0.049(18) -0.019(17)
C15 0.10(3) 0.045(16) 0.10(3) -0.016(18) -0.05(3) 0.025(16)
N3 0.08(2) 0.071(17) 0.09(2) -0.014(18) 0.03(2) -0.006(17)
C16 0.16(5) 0.06(2) 0.16(5) -0.01(3) -0.08(5) -0.03(3)
C17 0.085(11) 0.085(11) 0.085(11) 0.0000(10) -0.0002(10) -0.0001(10)
C18 0.07(3) 0.10(3) 0.11(3) 0.04(3) -0.02(2) -0.01(2)
C19 0.13(5) 0.11(4) 0.11(4) 0.06(3) -0.05(3) -0.03(3)
C20 0.09(4) 0.11(4) 0.08(3) 0.00(3) 0.01(3) -0.06(3)
N4 0.11(3) 0.046(17) 0.13(3) -0.001(19) -0.04(3) 0.009(18)
Cu2 0.085(4) 0.058(2) 0.081(3) 0.011(2) 0.013(3) -0.011(2)
N6 0.059(19) 0.040(13) 0.08(2) -0.001(13) -0.004(15) 0.003(13)
N8 0.07(2) 0.069(19) 0.09(2) -0.014(17) 0.021(18) 0.006(16)
C21 0.07(3) 0.13(4) 0.14(5) 0.00(4) -0.01(3) 0.03(3)
C22 0.07(3) 0.10(3) 0.18(5) -0.07(3) 0.00(3) 0.01(2)
C23 0.17(6) 0.12(4) 0.11(4) 0.04(3) 0.02(4) 0.05(4)
C24 0.08(3) 0.08(3) 0.09(3) 0.02(2) 0.02(3) 0.00(2)
C25 0.05(2) 0.053(17) 0.051(18) 0.009(14) 0.009(14) -0.001(14)
N5 0.07(2) 0.070(18) 0.09(2) -0.009(17) -0.011(17) 0.012(16)
C26 0.05(2) 0.043(16) 0.07(2) -0.002(15) 0.002(17) 0.007(15)
C27 0.09(3) 0.08(3) 0.06(2) 0.021(19) -0.02(2) 0.00(2)
C28 0.09(3) 0.06(2) 0.11(3) 0.03(2) 0.00(2) 0.035(19)
C29 0.04(2) 0.081(18) 0.15(4) -0.01(2) -0.03(2) 0.001(17)
C30 0.10(3) 0.062(16) 0.06(2) -0.012(17) -0.04(2) 0.01(2)
C31 0.09(3) 0.10(3) 0.06(2) 0.00(2) 0.00(2) -0.02(3)
C32 0.09(3) 0.10(3) 0.10(3) -0.02(3) 0.03(3) 0.00(3)
C33 0.08(3) 0.09(3) 0.11(3) 0.00(3) 0.03(3) 0.00(2)
C34 0.10(4) 0.08(2) 0.10(2) 0.03(2) 0.05(2) -0.01(2)
C35 0.06(2) 0.038(15) 0.08(2) 0.031(15) 0.009(17) -0.005(13)
N7 0.09(2) 0.052(15) 0.060(18) 0.012(13) -0.005(15) 0.012(15)
C36 0.12(3) 0.056(19) 0.05(2) 0.027(16) 0.02(2) 0.04(2)
C37 0.09(3) 0.09(3) 0.06(2) 0.03(2) 0.04(2) -0.01(2)
C38 0.09(4) 0.13(4) 0.09(4) 0.06(3) 0.01(3) 0.01(3)
C39 0.08(4) 0.14(4) 0.12(4) 0.03(3) 0.01(3) 0.05(3)
C40 0.10(4) 0.15(4) 0.05(2) 0.02(3) 0.00(2) 0.05(3)
Cu3 0.083(4) 0.090(3) 0.090(4) 0.006(3) -0.024(3) 0.041(3)
N11 0.047(18) 0.066(17) 0.072(19) 0.012(14) -0.023(14) 0.018(14)
N12 0.05(2) 0.08(2) 0.16(4) 0.02(2) 0.01(2) 0.016(17)
C41 0.06(3) 0.12(4) 0.15(5) -0.01(3) 0.00(3) 0.03(3)
C42 0.12(6) 0.19(6) 0.36(11) 0.12(7) -0.15(7) -0.04(5)
C43 0.12(5) 0.17(5) 0.06(3) 0.04(3) -0.02(3) 0.02(4)
C44 0.15(5) 0.12(4) 0.09(3) 0.02(3) -0.06(3) 0.06(4)
C45 0.12(4) 0.045(18) 0.10(3) 0.002(19) -0.02(2) 0.05(2)
N9 0.11(3) 0.08(2) 0.10(3) -0.01(2) -0.03(2) 0.04(2)
C46 0.05(2) 0.036(14) 0.09(2) 0.010(16) -0.018(17) -0.006(14)
C47 0.04(2) 0.055(18) 0.11(3) 0.015(19) -0.02(2) 0.003(15)
C48 0.07(3) 0.14(4) 0.12(4) 0.09(3) -0.01(3) 0.03(3)
C49 0.13(5) 0.10(3) 0.12(4) -0.01(3) 0.00(4) -0.02(3)
C50 0.09(3) 0.09(3) 0.06(3) 0.01(2) -0.01(2) -0.01(2)
N10 0.07(2) 0.063(18) 0.09(2) 0.019(16) -0.035(18) 0.008(15)
C51 0.08(3) 0.048(19) 0.11(3) 0.00(2) -0.02(2) 0.000(19)
C52 0.114(15) 0.114(15) 0.114(15) 0.0000(10) -0.0001(10) 0.0000(10)
C53 0.10(4) 0.09(3) 0.12(4) 0.01(3) 0.03(3) -0.04(3)
C54 0.09(3) 0.11(3) 0.06(2) 0.03(2) -0.01(2) 0.03(3)
C55 0.11(3) 0.07(2) 0.05(2) 0.009(16) -0.017(19) 0.05(2)
C56 0.06(2) 0.041(17) 0.13(3) 0.015(19) -0.01(2) -0.006(16)
C57 0.11(4) 0.07(3) 0.12(4) 0.03(3) -0.07(3) 0.01(3)
C58 0.08(3) 0.05(2) 0.08(3) -0.006(19) -0.03(2) 0.03(2)
C59 0.03(2) 0.10(3) 0.11(3) -0.03(2) 0.03(2) -0.027(19)
C60 0.11(4) 0.05(2) 0.10(3) 0.01(2) -0.02(3) 0.02(2)
Cu4 0.067(3) 0.089(3) 0.093(4) 0.020(3) 0.016(3) -0.032(3)
N17 0.057(19) 0.051(15) 0.10(2) 0.028(16) -0.013(17) -0.004(14)
N18 0.033(18) 0.11(2) 0.064(19) -0.012(17) -0.004(13) -0.005(15)
C71 0.06(3) 0.15(4) 0.10(3) 0.04(3) -0.04(2) -0.04(3)
C72 0.14(5) 0.23(7) 0.07(3) 0.02(3) 0.04(3) -0.08(5)
C73 0.10(4) 0.12(3) 0.07(3) 0.03(3) 0.01(3) -0.06(3)
C74 0.05(2) 0.09(3) 0.10(3) -0.01(2) -0.01(2) -0.02(2)
C75 0.05(2) 0.09(3) 0.08(3) -0.02(2) 0.04(2) -0.009(18)
N15 0.10(3) 0.10(2) 0.06(2) -0.007(18) 0.027(19) -0.05(2)
C76 0.04(2) 0.042(15) 0.09(3) 0.013(16) -0.025(18) -0.011(14)
C77 0.08(3) 0.057(19) 0.10(3) 0.04(2) -0.03(2) -0.040(19)
C78 0.08(3) 0.14(4) 0.12(4) -0.02(3) -0.02(3) -0.04(3)
C79 0.09(4) 0.09(3) 0.12(4) 0.05(3) 0.00(3) 0.00(3)
C80 0.10(4) 0.07(2) 0.08(3) 0.02(2) 0.00(2) 0.00(2)
N16 0.07(2) 0.061(17) 0.09(2) 0.001(16) -0.010(18) -0.015(16)
C81 0.09(4) 0.08(3) 0.10(3) 0.02(2) 0.01(3) 0.01(2)
C82 0.10(4) 0.34(9) 0.11(4) 0.17(5) 0.04(3) 0.09(5)
C83 0.04(2) 0.15(4) 0.10(3) -0.01(3) -0.02(2) 0.04(3)
C84 0.06(3) 0.09(3) 0.08(3) 0.00(2) -0.01(2) 0.00(2)
C85 0.07(3) 0.055(19) 0.07(2) 0.020(17) 0.011(18) 0.012(17)
C86 0.026(18) 0.07(2) 0.09(2) 0.007(18) -0.008(16) -0.007(14)
C87 0.05(2) 0.09(3) 0.12(3) 0.06(3) -0.01(2) -0.03(2)
C88 0.08(3) 0.041(18) 0.19(5) 0.05(3) -0.03(3) -0.018(18)
C89 0.083(11) 0.083(11) 0.083(11) 0.0000(10) -0.0001(10) 0.0001(10)
C90 0.02(2) 0.11(3) 0.15(4) 0.03(3) 0.01(2) -0.02(2)
Cu5 0.122(6) 0.111(5) 0.161(6) -0.058(4) 0.079(5) 0.001(4)
C91 0.20(7) 0.13(5) 0.23(8) -0.04(5) -0.16(7) 0.03(5)
C92 0.18(2) 0.18(2) 0.18(2) 0.0000(10) -0.0001(10) 0.0000(10)
C93 0.21(3) 0.10(3) 0.04(2) -0.02(2) 0.01(3) 0.04(3)
C94 0.11(3) 0.12(4) 0.05(2) -0.02(2) 0.02(2) 0.06(3)
C95 0.04(2) 0.11(3) 0.05(2) -0.027(19) 0.023(15) 0.014(19)
N19 0.07(2) 0.09(2) 0.11(3) -0.07(2) -0.04(2) 0.028(19)
C96 0.11(4) 0.12(4) 0.06(3) 0.03(3) 0.04(3) -0.01(3)
C97 0.09(4) 0.10(3) 0.08(3) -0.03(2) 0.03(3) 0.02(3)
C98 0.13(5) 0.09(3) 0.10(4) 0.03(3) -0.03(3) -0.04(3)
C99 0.18(2) 0.18(2) 0.18(2) 0.0000(10) 0.0000(10) -0.0001(10)
C100 0.12(5) 0.21(6) 0.09(4) -0.02(3) 0.00(3) -0.09(4)
N20 0.13(4) 0.11(3) 0.06(2) -0.034(19) 0.03(2) -0.04(2)
C101 0.10(4) 0.14(4) 0.12(4) 0.02(4) 0.00(3) 0.06(3)
C102 0.10(3) 0.06(2) 0.07(2) -0.003(18) 0.01(2) 0.03(2)
C103 0.103(14) 0.103(14) 0.103(14) 0.0001(10) 0.0000(10) -0.0001(10)
C104 0.078(12) 0.074(11) 0.077(11) -0.001(5) 0.002(5) 0.002(5)
C105 0.10(3) 0.044(18) 0.11(3) -0.01(2) 0.03(3) 0.00(2)
N21 0.14(4) 0.08(2) 0.14(3) -0.01(2) 0.07(3) 0.03(2)
C106 0.025(17) 0.07(2) 0.09(3) -0.034(18) 0.005(16) 0.012(14)
C107 0.07(3) 0.09(3) 0.07(2) -0.01(2) 0.00(2) -0.01(2)
C108 0.07(3) 0.10(4) 0.15(5) -0.03(3) -0.03(3) 0.02(3)
C109 0.16(5) 0.029(16) 0.15(4) 0.00(2) -0.07(3) -0.02(2)
C110 0.10(4) 0.07(3) 0.18(5) -0.04(3) -0.04(3) -0.01(2)
N22 0.09(3) 0.047(16) 0.12(3) -0.022(17) 0.04(2) -0.008(16)

loop_
_atom_type_symbol
_atom_type_description
_atom_type_scat_dispersion_real
_atom_type_scat_dispersion_imag
_atom_type_scat_source
C C 0.0033 0.0016 'International Tables Vol C Tables 4.2.6.8 and 6.1.1.4'
H H 0.0000 0.0000 'International Tables Vol C Tables 4.2.6.8 and 6.1.1.4'
Cu Cu 0.3201 1.2651 'International Tables Vol C Tables 4.2.6.8 and 6.1.1.4'
N N 0.0061 0.0033 'International Tables Vol C Tables 4.2.6.8 and 6.1.1.4'
O O 0.0106 0.0060 'International Tables Vol C Tables 4.2.6.8 and 6.1.1.4'
P P 0.1023 0.0942 'International Tables Vol C Tables 4.2.6.8 and 6.1.1.4'
W W -0.8490 6.8722 'International Tables Vol C Tables 4.2.6.8 and 6.1.1.4'

loop_
_geom_angle_atom_site_label_1
_geom_angle_atom_site_label_2
_geom_angle_atom_site_label_3
_geom_angle
O26 W1 O20 100.5(10)
O26 W1 O25 104.0(10)
O20 W1 O25 155.5(9)
O26 W1 O18 99.5(10)
O20 W1 O18 87.6(8)
O25 W1 O18 88.8(9)
O26 W1 O27 104.2(10)
O20 W1 O27 88.3(9)
O25 W1 O27 85.3(9)
O18 W1 O27 156.3(8)
O26 W1 O21 168.1(9)
O20 W1 O21 72.1(7)
O25 W1 O21 83.8(7)
O18 W1 O21 71.4(7)
O27 W1 O21 85.1(7)
O38 W2 O13 104.6(10)
O38 W2 O9 102.7(10)
O13 W2 O9 88.7(8)
O38 W2 O15 102.1(10)
O13 W2 O15 89.9(8)
O9 W2 O15 154.7(8)
O38 W2 O20 98.5(11)
O13 W2 O20 156.8(8)
O9 W2 O20 88.0(8)
O15 W2 O20 83.5(8)
O38 W2 O21 165.5(9)
O13 W2 O21 86.6(6)
O9 W2 O21 86.4(7)
O15 W2 O21 68.3(6)
O20 W2 O21 70.3(6)
O22 W3 O23 99.8(11)
O22 W3 O2 100.7(10)
O23 W3 O2 159.4(9)
O22 W3 O19 99.9(10)
O23 W3 O19 90.5(8)
O2 W3 O19 88.4(8)
O22 W3 O1 103.1(9)
O23 W3 O1 91.3(8)
O2 W3 O1 81.8(8)
O19 W3 O1 156.3(8)
O22 W3 O3 172.2(9)
O23 W3 O3 76.8(7)
O2 W3 O3 83.2(7)
O19 W3 O3 73.3(7)
O1 W3 O3 84.2(6)
O22 W3 Cu13 130.4(9)
O23 W3 Cu13 30.9(6)
O2 W3 Cu13 128.9(6)
O19 W3 Cu13 81.5(6)
O1 W3 Cu13 88.0(5)
O3 W3 Cu13 45.9(3)
O30 W4 O16 100.5(11)
O30 W4 O36 101.1(11)
O16 W4 O36 158.4(9)
O30 W4 O2 103.2(11)
O16 W4 O2 86.5(8)
O36 W4 O2 89.6(8)
O30 W4 O11 99.8(12)
O16 W4 O11 87.6(9)
O36 W4 O11 87.8(9)
O2 W4 O11 156.9(9)
O30 W4 O6 168.7(10)
O16 W4 O6 85.7(7)
O36 W4 O6 72.9(7)
O2 W4 O6 86.6(6)
O11 W4 O6 70.7(7)
O24 W5 O4 103.4(11)
O24 W5 O28 103.0(10)
O4 W5 O28 88.1(8)
O24 W5 O36 100.8(9)
O4 W5 O36 90.5(8)
O28 W5 O36 155.9(9)
O24 W5 O32 99.0(11)
O4 W5 O32 157.6(9)
O28 W5 O32 85.7(9)
O36 W5 O32 86.6(9)
O24 W5 O6 167.3(10)
O4 W5 O6 87.5(7)
O28 W5 O6 83.5(7)
O36 W5 O6 72.4(6)
O32 W5 O6 70.4(7)
O39 W6 O37 100.7(11)
O39 W6 O27 101.0(10)
O37 W6 O27 92.0(9)
O39 W6 O5 102.1(10)
O37 W6 O5 157.2(9)
O27 W6 O5 84.4(8)
O39 W6 O7 101.5(9)
O37 W6 O7 86.5(11)
O27 W6 O7 157.3(8)
O5 W6 O7 88.3(9)
O39 W6 O10 171.7(9)
O37 W6 O10 73.4(7)
O27 W6 O10 85.2(7)
O5 W6 O10 83.9(7)
O7 W6 O10 72.6(7)
O17 W7 O15 101.3(9)
O17 W7 O1 105.7(9)
O15 W7 O1 90.9(8)
O17 W7 O16 102.3(9)
O15 W7 O16 156.2(8)
O1 W7 O16 85.3(9)
O17 W7 O18 98.1(10)
O15 W7 O18 86.4(9)
O1 W7 O18 156.0(7)
O16 W7 O18 87.6(9)
O17 W7 O21 167.4(8)
O15 W7 O21 71.1(6)
O1 W7 O21 84.8(6)
O16 W7 O21 85.2(7)
O18 W7 O21 71.8(6)
O14 W8 O8 100.7(11)
O14 W8 O12 103.2(9)
O8 W8 O12 90.7(9)
O14 W8 O19 99.0(9)
O8 W8 O19 90.9(9)
O12 W8 O19 157.0(8)
O14 W8 O4 100.8(11)
O8 W8 O4 158.5(8)
O12 W8 O4 84.2(8)
O19 W8 O4 86.0(8)
O14 W8 O3 171.0(8)
O8 W8 O3 76.6(7)
O12 W8 O3 85.5(6)
O19 W8 O3 72.6(6)
O4 W8 O3 82.2(7)
O14 W8 Cu13 130.9(9)
O8 W8 Cu13 30.6(6)
O12 W8 Cu13 87.9(6)
O19 W8 Cu13 81.8(6)
O4 W8 Cu13 128.0(6)
O3 W8 Cu13 46.0(3)
O33 W9 O35 102.8(11)
O33 W9 O9 103.0(10)
O35 W9 O9 90.0(8)
O33 W9 O31 101.5(11)
O35 W9 O31 90.9(8)
O9 W9 O31 154.7(9)
O33 W9 O37 99.8(11)
O35 W9 O37 157.4(8)
O9 W9 O37 86.3(9)
O31 W9 O37 83.2(10)
O33 W9 O10 166.8(10)
O35 W9 O10 88.4(7)
O9 W9 O10 83.7(6)
O31 W9 O10 71.0(7)
O37 W9 O10 69.0(6)
O34 W10 O25 102.5(12)
O34 W10 O5 99.1(9)
O25 W10 O5 85.1(8)
O34 W10 O32 100.0(12)
O25 W10 O32 157.5(9)
O5 W10 O32 90.5(8)
O34 W10 O11 103.9(10)
O25 W10 O11 87.2(9)
O5 W10 O11 156.8(9)
O32 W10 O11 88.3(8)
O34 W10 O6 172.2(10)
O25 W10 O6 84.5(7)
O5 W10 O6 84.8(7)
O32 W10 O6 73.2(7)
O11 W10 O6 72.7(8)
O29 W11 O31 98.1(11)
O29 W11 O7 100.5(11)
O31 W11 O7 88.2(10)
O29 W11 O12 100.3(10)
O31 W11 O12 87.5(9)
O7 W11 O12 159.2(8)
O29 W11 O28 102.6(12)
O31 W11 O28 159.2(7)
O7 W11 O28 89.4(10)
O12 W11 O28 87.4(9)
O29 W11 O10 170.4(10)
O31 W11 O10 74.7(6)
O7 W11 O10 73.4(7)
O12 W11 O10 85.8(6)
O28 W11 O10 84.9(6)
O35 Cu13 O13 88.9(8)
O35 Cu13 O23 167.4(9)
O13 Cu13 O23 91.9(7)
O35 Cu13 O8 90.8(8)
O13 Cu13 O8 164.4(8)
O23 Cu13 O8 85.0(8)
O35 Cu13 O3 93.8(7)
O13 Cu13 O3 90.6(6)
O23 Cu13 O3 73.7(7)
O8 Cu13 O3 73.9(7)
O35 Cu13 W8 92.2(6)
O13 Cu13 W8 137.1(5)
O23 Cu13 W8 78.7(5)
O8 Cu13 W8 27.4(6)
O3 Cu13 W8 46.5(3)
O35 Cu13 W3 139.3(6)
O13 Cu13 W3 91.8(5)
O23 Cu13 W3 28.1(6)
O8 Cu13 W3 78.3(6)
O3 Cu13 W3 45.6(3)
W8 Cu13 W3 60.96(5)
O10 P1 O3 112.3(7)
O10 P1 O6 107.3(7)
O3 P1 O6 108.0(7)
O10 P1 O21 110.7(7)
O3 P1 O21 111.1(7)
O6 P1 O21 107.1(7)
W7 O1 W3 153.8(10)
W3 O2 W4 151.2(11)
P1 O3 W3 129.8(7)
P1 O3 Cu13 119.7(6)
W3 O3 Cu13 88.5(4)
P1 O3 W8 128.7(7)
W3 O3 W8 89.6(4)
Cu13 O3 W8 87.5(4)
W5 O4 W8 150.1(10)
W6 O5 W10 150.7(10)
P1 O6 W10 128.6(7)
P1 O6 W4 123.3(7)
W10 O6 W4 90.4(4)
P1 O6 W5 124.0(7)
W10 O6 W5 90.9(4)
W4 O6 W5 88.2(4)
W11 O7 W6 124.8(10)
W8 O8 Cu13 122.0(11)
W2 O9 W9 145.8(10)
P1 O10 W11 126.2(7)
P1 O10 W6 127.6(7)
W11 O10 W6 89.0(4)
P1 O10 W9 123.8(7)
W11 O10 W9 88.8(4)
W6 O10 W9 89.5(4)
W4 O11 W10 126.0(12)
W8 O12 W11 149.7(12)
W2 O13 Cu13 146.2(11)
W7 O15 W2 130.4(11)
W7 O16 W4 147.7(11)
W1 O18 W7 126.6(10)
W8 O19 W3 123.4(10)
W1 O20 W2 127.5(11)
P1 O21 W7 126.8(7)
P1 O21 W1 126.2(7)
W7 O21 W1 90.1(4)
P1 O21 W2 122.5(7)
W7 O21 W2 90.2(4)
W1 O21 W2 90.1(4)
W3 O23 Cu13 121.0(11)
W10 O25 W1 150.7(11)
W6 O27 W1 150.7(11)
W5 O28 W11 147.7(11)
W11 O31 W9 125.5(10)
W10 O32 W5 125.4(12)
Cu13 O35 W9 142.5(11)
W4 O36 W5 126.5(10)
W6 O37 W9 128.1(10)
N4 Cu1 N1 141.1(11)
N4 Cu1 N2 110.2(10)
N1 Cu1 N2 81.6(8)
N4 Cu1 N3 82.7(11)
N1 Cu1 N3 107.3(10)
N2 Cu1 N3 147.7(10)
C2 C1 N1 120.0
C2 C1 H1A 120.0
N1 C1 H1A 120.0
C3 C2 C1 120.0
C3 C2 H2A 120.0
C1 C2 H2A 120.0
C2 C3 C4 120.0
C2 C3 H3A 120.0
C4 C3 H3A 120.0
C3 C4 C5 120.0
C3 C4 H4A 120.0
C5 C4 H4A 120.0
N1 C5 C4 120.0
N1 C5 C6 117.4(14)
C4 C5 C6 122.2(14)
C5 N1 C1 120.0
C5 N1 Cu1 112.7(11)
C1 N1 Cu1 125.7(11)
C7 C6 N2 120.0
C7 C6 C5 124.5(15)
N2 C6 C5 115.4(15)
C6 C7 C8 120.0
C6 C7 H7A 120.0
C8 C7 H7A 120.0
C9 C8 C7 120.0
C9 C8 H8A 120.0
C7 C8 H8A 120.0
C8 C9 C10 120.0
C8 C9 H9A 120.0
C10 C9 H9A 120.0
N2 C10 C9 120.0
N2 C10 H10A 120.0
C9 C10 H10A 120.0
C10 N2 C6 120.0
C10 N2 Cu1 126.8(11)
C6 N2 Cu1 112.4(11)
C12 C11 N3 120.0
C12 C11 H11A 120.0
N3 C11 H11A 120.0
C11 C12 C13 120.0
C11 C12 H12A 120.0
C13 C12 H12A 120.0
C14 C13 C12 120.0
C14 C13 H13A 120.0
C12 C13 H13A 120.0
C15 C14 C13 120.0
C15 C14 H14A 120.0
C13 C14 H14A 120.0
C14 C15 N3 120.0
C14 C15 C16 124(2)
N3 C15 C16 116(2)
C15 N3 C11 120.0
C15 N3 Cu1 109.4(15)
C11 N3 Cu1 129.2(15)
C17 C16 N4 120.0
C17 C16 C15 122(2)
N4 C16 C15 118(2)
C16 C17 C18 120.0
C16 C17 H17A 120.0
C18 C17 H17A 120.0
C17 C18 C19 120.0
C17 C18 H18A 120.0
C19 C18 H18A 120.0
C20 C19 C18 120.0
C20 C19 H19A 120.0
C18 C19 H19A 120.0
N4 C20 C19 120.0
N4 C20 H20A 120.0
C19 C20 H20A 120.0
C20 N4 C16 120.0
C20 N4 Cu1 128.3(16)
C16 N4 Cu1 111.0(16)
N6 Cu2 N7 127.7(11)
N6 Cu2 N5 80.8(11)
N7 Cu2 N5 124.6(10)
N6 Cu2 N8 115.5(12)
N7 Cu2 N8 82.5(11)
N5 Cu2 N8 131.8(12)
C26 N6 C30 118(3)
C26 N6 Cu2 115(2)
C30 N6 Cu2 127(3)
C40 N8 C36 125(4)
C40 N8 Cu2 123(3)
C36 N8 Cu2 111(2)
C22 C21 N5 120.0
C22 C21 H21A 120.0
N5 C21 H21A 120.0
C21 C22 C23 120.0
C21 C22 H22A 120.0
C23 C22 H22A 120.0
C22 C23 C24 120.0
C22 C23 H23A 120.0
C24 C23 H23A 120.0
C25 C24 C23 120.0
C25 C24 H24A 120.0
C23 C24 H24A 120.0
N5 C25 C24 120.0
N5 C25 C26 114(2)
C24 C25 C26 126(2)
C25 N5 C21 120.0
C25 N5 Cu2 112.8(13)
C21 N5 Cu2 126.7(13)
N6 C26 C25 117(3)
N6 C26 C27 121(3)
C25 C26 C27 122(3)
C28 C27 C26 120(4)
C28 C27 H27A 120.1
C26 C27 H27A 120.1
C27 C28 C29 115(3)
C27 C28 H28A 122.4
C29 C28 H28A 122.4
C30 C29 C28 120(4)
C30 C29 H29A 120.1
C28 C29 H29A 120.1
N6 C30 C29 125(4)
N6 C30 H30A 117.4
C29 C30 H30A 117.4
C32 C31 N7 120.0
C32 C31 H31A 120.0
N7 C31 H31A 120.0
C31 C32 C33 120.0
C31 C32 H32A 120.0
C33 C32 H32A 120.0
C32 C33 C34 120.0
C32 C33 H33A 120.0
C34 C33 H33A 120.0
C35 C34 C33 120.0
C35 C34 H34A 120.0
C33 C34 H34A 120.0
C34 C35 N7 120.0
C34 C35 C36 124(2)
N7 C35 C36 116(2)
C35 N7 C31 120.0
C35 N7 Cu2 113.3(11)
C31 N7 Cu2 126.7(11)
N8 C36 C35 117(3)
N8 C36 C37 114(4)
C35 C36 C37 128(4)
C38 C37 C36 126(4)
C38 C37 H37A 117.0
C36 C37 H37A 117.0
C37 C38 C39 119(4)
C37 C38 H38A 120.5
C39 C38 H38A 120.5
C40 C39 C38 116(5)
C40 C39 H39A 121.8
C38 C39 H39A 121.8
N8 C40 C39 118(5)
N8 C40 H40A 121.1
C39 C40 H40A 121.1
N9 Cu3 N10 81.0(11)
N9 Cu3 N12 104.5(15)
N10 Cu3 N12 154.1(13)
N9 Cu3 N11 132.1(11)
N10 Cu3 N11 111.7(11)
N12 Cu3 N11 83.7(13)
C51 N11 C55 121(3)
C51 N11 Cu3 129(3)
C55 N11 Cu3 110(3)
C60 N12 C56 115(3)
C60 N12 Cu3 129(3)
C56 N12 Cu3 113(3)
C42 C41 N9 120.0
C42 C41 H41A 120.0
N9 C41 H41A 120.0
C43 C42 C41 120.0
C43 C42 H42A 120.0
C41 C42 H42A 120.0
C42 C43 C44 120.0
C42 C43 H43A 120.0
C44 C43 H43A 120.0
C45 C44 C43 120.0
C45 C44 H44A 120.0
C43 C44 H44A 120.0
N9 C45 C44 120.0
N9 C45 C46 113.5(19)
C44 C45 C46 126.1(19)
C45 N9 C41 120.0
C45 N9 Cu3 115.6(16)
C41 N9 Cu3 124.3(17)
C47 C46 N10 120.0
C47 C46 C45 123.0(18)
N10 C46 C45 116.4(17)
C46 C47 C48 120.0
C46 C47 H47A 120.0
C48 C47 H47A 120.0
C49 C48 C47 120.0
C49 C48 H48A 120.0
C47 C48 H48A 120.0
C48 C49 C50 120.0
C48 C49 H49A 120.0
C50 C49 H49A 120.0
N10 C50 C49 120.0
N10 C50 H50A 120.0
C49 C50 H50A 120.0
C50 N10 C46 120.0
C50 N10 Cu3 125.5(13)
C46 N10 Cu3 113.4(13)
C52 C51 N11 123(5)
C52 C51 H51A 118.4
N11 C51 H51A 118.4
C51 C52 C53 120(5)
C51 C52 H52A 120.0
C53 C52 H52A 120.0
C54 C53 C52 117(5)
C54 C53 H53A 121.7
C52 C53 H53A 121.7
C55 C54 C53 116(4)
C55 C54 H54A 122.0
C53 C54 H54A 122.0
N11 C55 C54 123(4)
N11 C55 C56 122(3)
C54 C55 C56 115(4)
N12 C56 C57 121(3)
N12 C56 C55 110(3)
C57 C56 C55 127(3)
C58 C57 C56 117(4)
C58 C57 H57A 121.8
C56 C57 H57A 121.7
C59 C58 C57 120(4)
C59 C58 H58A 120.0
C57 C58 H58A 120.0
C58 C59 C60 127(4)
C58 C59 H59A 116.3
C60 C59 H59A 116.3
N12 C60 C59 119(3)
N12 C60 H60A 120.3
C59 C60 H60A 120.4
N18 Cu4 N17 80.0(11)
N18 Cu4 N16 117.4(11)
N17 Cu4 N16 140.6(11)
N18 Cu4 N15 143.2(11)
N17 Cu4 N15 106.8(11)
N16 Cu4 N15 80.8(9)
C85 N17 C81 118(3)
C85 N17 Cu4 112(2)
C81 N17 Cu4 130(3)
C86 N18 C90 111(3)
C86 N18 Cu4 117(2)
C90 N18 Cu4 129(2)
C72 C71 N15 120.0
C72 C71 H71A 120.0
N15 C71 H71A 120.0
C73 C72 C71 120.0
C73 C72 H72A 120.0
C71 C72 H72A 120.0
C74 C73 C72 120.0
C74 C73 H73A 120.0
C72 C73 H73A 120.0
C73 C74 C75 120.0
C73 C74 H74A 120.0
C75 C74 H74A 120.0
N15 C75 C74 120.0
N15 C75 C76 116.3(18)
C74 C75 C76 123.4(18)
C75 N15 C71 120.0
C75 N15 Cu4 111.3(13)
C71 N15 Cu4 127.3(13)
C77 C76 N16 120.0
C77 C76 C75 123.7(18)
N16 C76 C75 116.2(18)
C78 C77 C76 120.0
C78 C77 H77A 120.0
C76 C77 H77A 120.0
C77 C78 C79 120.0
C77 C78 H78A 120.0
C79 C78 H78A 120.0
C78 C79 C80 120.0
C78 C79 H79A 120.0
C80 C79 H79A 120.0
N16 C80 C79 120.0
N16 C80 H80A 120.0
C79 C80 H80A 120.0
C80 N16 C76 120.0
C80 N16 Cu4 126.7(14)
C76 N16 Cu4 112.6(14)
C82 C81 N17 124(4)
C82 C81 H81A 118.2
N17 C81 H81A 118.2
C83 C82 C81 118(4)
C83 C82 H82A 121.1
C81 C82 H82A 121.1
C82 C83 C84 124(4)
C82 C83 H83A 117.9
C84 C83 H83A 118.0
C83 C84 C85 116(4)
C83 C84 H84A 122.2
C85 C84 H84A 122.2
N17 C85 C86 119(3)
N17 C85 C84 121(3)
C86 C85 C84 120(3)
N18 C86 C87 122(3)
N18 C86 C85 110(3)
C87 C86 C85 126(3)
C88 C87 C86 121(4)
C88 C87 H87A 119.7
C86 C87 H87A 119.7
C89 C88 C87 115(4)
C89 C88 H88A 122.7
C87 C88 H88A 122.7
C90 C89 C88 123(4)
C90 C89 H89A 118.3
C88 C89 H89A 118.3
C89 C90 N18 126(4)
C89 C90 H90A 117.2
N18 C90 H90A 117.2
N19 Cu5 N21 132.5(13)
N19 Cu5 N20 82.6(10)
N21 Cu5 N20 110.9(13)
N19 Cu5 N22 126.6(11)
N21 Cu5 N22 84.1(10)
N20 Cu5 N22 124.4(12)
C92 C91 N19 120.0
C92 C91 H91A 120.0
N19 C91 H91A 120.0
C91 C92 C93 120.0
C91 C92 H92A 120.0
C93 C92 H92A 120.0
C92 C93 C94 120.0
C92 C93 H93A 120.0
C94 C93 H93A 120.0
C95 C94 C93 120.0
C95 C94 H94A 120.0
C93 C94 H94A 120.0
C94 C95 N19 120.0
C94 C95 C96 122.4(19)
N19 C95 C96 117.0(19)
C95 N19 C91 120.0
C95 N19 Cu5 112.8(14)
C91 N19 Cu5 126.9(14)
C97 C96 N20 120.0
C97 C96 C95 129(2)
N20 C96 C95 111(2)
C96 C97 C98 120.0
C96 C97 H97A 120.0
C98 C97 H97A 120.0
C99 C98 C97 120.0
C99 C98 H98A 120.0
C97 C98 H98A 120.0
C98 C99 C100 120.0
C98 C99 H99A 120.0
C100 C99 H99A 120.0
N20 C100 C99 120.0
N20 C100 H10B 120.0
C99 C100 H10B 120.0
C100 N20 C96 120.0
C100 N20 Cu5 125.0(15)
C96 N20 Cu5 114.9(15)
C102 C101 N21 120.0
C102 C101 H10C 120.0
N21 C101 H10C 120.0
C101 C102 C103 120.0
C101 C102 H10D 120.0
C103 C102 H10D 120.0
C102 C103 C104 120.0
C102 C103 H10E 120.0
C104 C103 H10E 120.0
C105 C104 C103 120.0
C105 C104 H10F 120.0
C103 C104 H10F 120.0
C104 C105 N21 120.0
C104 C105 C106 120(2)
N21 C105 C106 119(2)
C105 N21 C101 120.0
C105 N21 Cu5 109.1(16)
C101 N21 Cu5 129.0(16)
C107 C106 N22 120.0
C107 C106 C105 126.0(19)
N22 C106 C105 113.9(19)
C108 C107 C106 120.0
C108 C107 H10G 120.0
C106 C107 H10G 120.0
C109 C108 C107 120.0
C109 C108 H10H 120.0
C107 C108 H10H 120.0
C108 C109 C110 120.0
C108 C109 H10I 120.0
C110 C109 H10I 120.0
C109 C110 N22 120.0
C109 C110 H11B 120.0
N22 C110 H11B 120.0
C110 N22 C106 120.0
C110 N22 Cu5 129.9(13)
C106 N22 Cu5 110.1(13)

loop_
_geom_bond_atom_site_label_1
_geom_bond_atom_site_label_2
_geom_bond_distance
W1 O26 1.714(19)
W1 O20 1.900(18)
W1 O25 1.91(3)
W1 O18 1.913(19)
W1 O27 1.92(2)
W1 O21 2.443(12)
W2 O38 1.69(2)
W2 O13 1.85(2)
W2 O9 1.879(18)
W2 O15 1.960(17)
W2 O20 1.978(19)
W2 O21 2.472(12)
W3 O22 1.748(19)
W3 O23 1.84(2)
W3 O2 1.89(2)
W3 O19 1.938(17)
W3 O1 1.948(18)
W3 O3 2.395(12)
W3 Cu13 3.354(2)
W4 O30 1.66(2)
W4 O16 1.905(18)
W4 O36 1.91(2)
W4 O2 1.92(2)
W4 O11 1.93(2)
W4 O6 2.471(12)
W5 O24 1.71(2)
W5 O4 1.85(2)
W5 O28 1.858(19)
W5 O36 1.94(2)
W5 O32 1.97(2)
W5 O6 2.472(12)
W6 O39 1.68(2)
W6 O37 1.85(2)
W6 O27 1.899(19)
W6 O5 1.91(2)
W6 O7 1.95(2)
W6 O10 2.447(12)
W7 O17 1.722(17)
W7 O15 1.854(18)
W7 O1 1.858(19)
W7 O16 1.899(19)
W7 O18 1.94(2)
W7 O21 2.416(12)
W8 O14 1.64(2)
W8 O8 1.82(2)
W8 O12 1.906(18)
W8 O19 1.925(19)
W8 O4 1.98(2)
W8 O3 2.432(12)
W8 Cu13 3.349(3)
W9 O33 1.70(2)
W9 O35 1.88(2)
W9 O9 1.92(2)
W9 O31 2.00(2)
W9 O37 2.04(2)
W9 O10 2.520(12)
W10 O34 1.72(2)
W10 O25 1.90(3)
W10 O5 1.91(2)
W10 O32 1.92(2)
W10 O11 1.937(19)
W10 O6 2.384(12)
W11 O29 1.71(2)
W11 O31 1.90(3)
W11 O7 1.92(2)
W11 O12 1.92(2)
W11 O28 1.95(2)
W11 O10 2.432(12)
Cu13 O35 1.86(2)
Cu13 O13 1.88(2)
Cu13 O23 2.01(2)
Cu13 O8 2.013(19)
Cu13 O3 2.410(12)
P1 O10 1.486(13)
P1 O3 1.519(13)
P1 O6 1.533(13)
P1 O21 1.541(13)
Cu1 N4 2.01(2)
Cu1 N1 2.008(16)
Cu1 N2 2.049(16)
Cu1 N3 2.08(2)
C1 C2 1.3900
C1 N1 1.3900
C1 H1A 0.9300
C2 C3 1.3900
C2 H2A 0.9300
C3 C4 1.3900
C3 H3A 0.9300
C4 C5 1.3900
C4 H4A 0.9300
C5 N1 1.3900
C5 C6 1.41(2)
C6 C7 1.3900
C6 N2 1.3900
C7 C8 1.3900
C7 H7A 0.9300
C8 C9 1.3900
C8 H8A 0.9300
C9 C10 1.3900
C9 H9A 0.9300
C10 N2 1.3900
C10 H10A 0.9300
C11 C12 1.3900
C11 N3 1.3900
C11 H11A 0.9300
C12 C13 1.3900
C12 H12A 0.9300
C13 C14 1.3900
C13 H13A 0.9300
C14 C15 1.3900
C14 H14A 0.9300
C15 N3 1.3900
C15 C16 1.40(3)
C16 C17 1.3900
C16 N4 1.3900
C17 C18 1.3900
C17 H17A 0.9300
C18 C19 1.3900
C18 H18A 0.9300
C19 C20 1.3900
C19 H19A 0.9300
C20 N4 1.3900
C20 H20A 0.9300
Cu2 N6 1.98(2)
Cu2 N7 1.986(18)
Cu2 N5 2.00(2)
Cu2 N8 2.04(3)
N6 C26 1.32(4)
N6 C30 1.35(5)
N8 C40 1.38(5)
N8 C36 1.39(5)
C21 C22 1.3900
C21 N5 1.3900
C21 H21A 0.9300
C22 C23 1.3900
C22 H22A 0.9300
C23 C24 1.3900
C23 H23A 0.9300
C24 C25 1.3900
C24 H24A 0.9300
C25 N5 1.3900
C25 C26 1.41(4)
C26 C27 1.49(5)
C27 C28 1.42(5)
C27 H27A 0.9300
C28 C29 1.42(5)
C28 H28A 0.9300
C29 C30 1.38(5)
C29 H29A 0.9300
C30 H30A 0.9300
C31 C32 1.3900
C31 N7 1.3900
C31 H31A 0.9300
C32 C33 1.3900
C32 H32A 0.9300
C33 C34 1.3900
C33 H33A 0.9300
C34 C35 1.3900
C34 H34A 0.9300
C35 N7 1.3900
C35 C36 1.41(4)
C36 C37 1.44(4)
C37 C38 1.28(6)
C37 H37A 0.9300
C38 C39 1.52(7)
C38 H38A 0.9300
C39 C40 1.45(6)
C39 H39A 0.9300
C40 H40A 0.9300
Cu3 N9 1.99(2)
Cu3 N10 2.00(2)
Cu3 N12 2.00(3)
Cu3 N11 2.06(3)
N11 C51 1.29(5)
N11 C55 1.32(4)
N12 C60 1.32(5)
N12 C56 1.44(4)
C41 C42 1.3900
C41 N9 1.3900
C41 H41A 0.9300
C42 C43 1.3900
C42 H42A 0.9300
C43 C44 1.3900
C43 H43A 0.9300
C44 C45 1.3900
C44 H44A 0.9300
C45 N9 1.3900
C45 C46 1.42(3)
C46 C47 1.3900
C46 N10 1.3900
C47 C48 1.3900
C47 H47A 0.9300
C48 C49 1.3900
C48 H48A 0.9300
C49 C50 1.3900
C49 H49A 0.9300
C50 N10 1.3900
C50 H50A 0.9300
C51 C52 1.27(6)
C51 H51A 0.9300
C52 C53 1.44(7)
C52 H52A 0.9300
C53 C54 1.41(6)
C53 H53A 0.9300
C54 C55 1.36(5)
C54 H54A 0.9300
C55 C56 1.51(5)
C56 C57 1.51(6)
C57 C58 1.34(6)
C57 H57A 0.9300
C58 C59 1.22(5)
C58 H58A 0.9300
C59 C60 1.46(5)
C59 H59A 0.9300
C60 H60A 0.9300
Cu4 N18 1.98(3)
Cu4 N17 2.02(3)
Cu4 N16 2.039(18)
Cu4 N15 2.053(18)
N17 C85 1.33(4)
N17 C81 1.44(5)
N18 C86 1.33(4)
N18 C90 1.39(5)
C71 C72 1.3900
C71 N15 1.3900
C71 H71A 0.9300
C72 C73 1.3900
C72 H72A 0.9300
C73 C74 1.3900
C73 H73A 0.9300
C74 C75 1.3900
C74 H74A 0.9300
C75 N15 1.3900
C75 C76 1.40(2)
C76 C77 1.3900
C76 N16 1.3900
C77 C78 1.3900
C77 H77A 0.9300
C78 C79 1.3900
C78 H78A 0.9300
C79 C80 1.3900
C79 H79A 0.9300
C80 N16 1.3900
C80 H80A 0.9300
C81 C82 1.36(7)
C81 H81A 0.9300
C82 C83 1.34(7)
C82 H82A 0.9300
C83 C84 1.42(5)
C83 H83A 0.9300
C84 C85 1.49(5)
C84 H84A 0.9300
C85 C86 1.45(4)
C86 C87 1.38(4)
C87 C88 1.36(5)
C87 H87A 0.9300
C88 C89 1.33(6)
C88 H88A 0.9300
C89 C90 1.26(5)
C89 H89A 0.9300
C90 H90A 0.9300
Cu5 N19 1.923(19)
Cu5 N21 1.936(19)
Cu5 N20 1.97(2)
Cu5 N22 2.03(2)
C91 C92 1.3900
C91 N19 1.3900
C91 H91A 0.9300
C92 C93 1.3900
C92 H92A 0.9300
C93 C94 1.3900
C93 H93A 0.9300
C94 C95 1.3900
C94 H94A 0.9300
C95 N19 1.3900
C95 C96 1.43(3)
C96 C97 1.3900
C96 N20 1.3900
C97 C98 1.3900
C97 H97A 0.9300
C98 C99 1.3900
C98 H98A 0.9300
C99 C100 1.3900
C99 H99A 0.9300
C100 N20 1.3900
C100 H10B 0.9300
C101 C102 1.3900
C101 N21 1.3900
C101 H10C 0.9300
C102 C103 1.3900
C102 H10D 0.9300
C103 C104 1.3900
C103 H10E 0.9300
C104 C105 1.3900
C104 H10F 0.9300
C105 N21 1.3900
C105 C106 1.39(2)
C106 C107 1.3900
C106 N22 1.3900
C107 C108 1.3900
C107 H10G 0.9300
C108 C109 1.3900
C108 H10H 0.9300
C109 C110 1.3900
C109 H10I 0.9300
C110 N22 1.3900
C110 H11B 0.9300
